data_4513846
loop_
_publ_author_name
'Rodr\'iguez, Elsa'
'Grayson, Matthew N.'
'Asensio, Amparo'
'Barrio, Pablo'
'Houk, K. N.'
'Fustero, Santos'

_publ_section_title
;
 Chiral Br\/onsted Acid-Catalyzed Asymmetric Allyl(propargyl)boration
 Reaction ofortho-Alkynyl Benzaldehydes: Synthetic Applications and
 Factors Governing the Enantioselectivity
;
_journal_issue 4
_journal_name_full 'ACS Catalysis'
_journal_page_first 2506
_journal_paper_doi 10.1021/acscatal.6b00209
_journal_volume 6
_journal_year 2016
_chemical_absolute_configuration ad
_chemical_compound_source 'synthesis as described'
_chemical_formula_moiety 'C18 H16 O1'
_chemical_formula_sum 'C18 H16 O'
_chemical_formula_weight 248.31
_chemical_name_systematic
;
 ?
;
_space_group_IT_number 4
_symmetry_cell_setting monoclinic
_symmetry_Int_Tables_number 4
_symmetry_space_group_name_Hall 'P 2yb'
_symmetry_space_group_name_H-M 'P 1 21 1'
_atom_sites_solution_hydrogens geom
_atom_sites_solution_primary direct
_atom_sites_solution_secondary difmap
_audit_creation_date 2014-10-17T11:02:32-00:00
_audit_creation_method 'WinGX routine CIF_UPDATE'
_cell_angle_alpha 90
_cell_angle_beta 96.876(2)
_cell_angle_gamma 90
_cell_formula_units_Z 2
_cell_length_a 10.5879(2)
_cell_length_b 4.81820(10)
_cell_length_c 13.6534(2)
_cell_measurement_reflns_used 8301
_cell_measurement_temperature 100(2)
_cell_measurement_theta_max 76.218
_cell_measurement_theta_min 3.221
_cell_measurement_wavelength 1.54184
_cell_volume 691.51(2)
_computing_cell_refinement 'CrysAlis Pro (Oxford Diffraction Ltd., 2011)'
_computing_data_collection 'CrysAlis Pro (Oxford Diffraction Ltd., 2011)'
_computing_data_reduction 'CrysAlis Pro (Oxford Diffraction Ltd., 2011)'
_computing_molecular_graphics 'Diamond v.3.2f (Crystal Impact GbR, 2008)'
_computing_publication_material 'WinGX publication routines (Farrugia, 1999)'
_computing_structure_refinement 'SHELXL-97 (Sheldrick, 2008)'
_computing_structure_solution 'OLEX2 (Dolomanov et al, 2009)'
_diffrn_ambient_temperature 100(2)
_diffrn_detector 'CCD plate'
_diffrn_detector_area_resol_mean 5.2012
_diffrn_detector_type Atlas
_diffrn_measured_fraction_theta_full 1
_diffrn_measured_fraction_theta_max 1
_diffrn_measurement_details
;
  1 omega  -57.00   33.00   1.0000    3.0000
omega____ theta____ kappa____ phi______ frames
    -      -40.8256   57.0000  120.0000 90

  2 omega   15.00  107.00   1.0000    3.0000
omega____ theta____ kappa____ phi______ frames
    -       40.8256   37.0000    0.0000 92

  3 omega  -33.00   61.00   1.0000    3.0000
omega____ theta____ kappa____ phi______ frames
    -       40.8256  -37.0000 -180.0000 94

  4 omega   66.00  118.00   1.0000    3.0000
omega____ theta____ kappa____ phi______ frames
    -       40.8256  160.0000   61.0000 52

  5 omega  -73.00  -10.00   1.0000   12.0000
omega____ theta____ kappa____ phi______ frames
    -      -83.0000   45.0000   90.0000 63

  6 omega  -92.00  -45.00   1.0000   12.0000
omega____ theta____ kappa____ phi______ frames
    -      -83.0000  111.0000 -180.0000 47

  7 omega   35.00   66.00   1.0000   12.0000
omega____ theta____ kappa____ phi______ frames
    -      113.0000  -30.0000  120.0000 31

  8 omega   39.00   77.00   1.0000   12.0000
omega____ theta____ kappa____ phi______ frames
    -      113.0000  -45.0000   60.0000 38

  9 omega   85.00  154.00   1.0000   12.0000
omega____ theta____ kappa____ phi______ frames
    -      113.0000  111.0000   60.0000 69

 10 omega   32.00   59.00   1.0000   12.0000
omega____ theta____ kappa____ phi______ frames
    -      113.0000  -94.0000 -150.0000 27

 11 omega   62.00   97.00   1.0000   12.0000
omega____ theta____ kappa____ phi______ frames
    -      113.0000  -94.0000 -150.0000 35

 12 omega   98.00  158.00   1.0000   12.0000
omega____ theta____ kappa____ phi______ frames
    -      113.0000   61.0000    0.0000 60

 13 omega   90.00  145.00   1.0000   12.0000
omega____ theta____ kappa____ phi______ frames
    -      113.0000   30.0000  -60.0000 55

 14 omega   40.00   80.00   1.0000   12.0000
omega____ theta____ kappa____ phi______ frames
    -      113.0000  -94.0000  -30.0000 40

 15 omega   53.00  113.00   1.0000   12.0000
omega____ theta____ kappa____ phi______ frames
    -      113.0000 -111.0000 -180.0000 60

 16 omega   92.00  157.00   1.0000   12.0000
omega____ theta____ kappa____ phi______ frames
    -      113.0000   61.0000 -120.0000 65

 17 omega   41.00  116.00   1.0000   12.0000
omega____ theta____ kappa____ phi______ frames
    -      113.0000 -111.0000  -60.0000 75

 18 omega   36.00   64.00   1.0000   12.0000
omega____ theta____ kappa____ phi______ frames
    -      113.0000  -30.0000   90.0000 28

 19 omega   38.00   70.00   1.0000   12.0000
omega____ theta____ kappa____ phi______ frames
    -      113.0000  -45.0000 -180.0000 32

 20 omega   61.00  109.00   1.0000   12.0000
omega____ theta____ kappa____ phi______ frames
    -      113.0000  -94.0000    0.0000 48

 21 omega   31.00   98.00   1.0000   12.0000
omega____ theta____ kappa____ phi______ frames
    -      113.0000  -94.0000   90.0000 67

 22 omega  127.00  152.00   1.0000   12.0000
omega____ theta____ kappa____ phi______ frames
    -      113.0000   45.0000  -60.0000 25

 23 omega   41.00   69.00   1.0000   12.0000
omega____ theta____ kappa____ phi______ frames
    -      113.0000  -30.0000 -180.0000 28

 24 omega -156.00 -113.00   1.0000   12.0000
omega____ theta____ kappa____ phi______ frames
    -      -83.0000 -111.0000 -180.0000 43

 25 omega   36.00   66.00   1.0000   12.0000
omega____ theta____ kappa____ phi______ frames
    -      113.0000  -30.0000   90.0000 30

 26 omega   86.00  150.00   1.0000   12.0000
omega____ theta____ kappa____ phi______ frames
    -      113.0000   61.0000  -30.0000 64

 27 omega   76.00  113.00   1.0000   12.0000
omega____ theta____ kappa____ phi______ frames
    -      113.0000 -111.0000   90.0000 37

 28 omega  117.00  143.00   1.0000   12.0000
omega____ theta____ kappa____ phi______ frames
    -      113.0000  -61.0000  -90.0000 26

 29 omega   84.00  111.00   1.0000   12.0000
omega____ theta____ kappa____ phi______ frames
    -      113.0000  -61.0000  -90.0000 27

 30 omega -120.00   -7.00   1.0000    3.0000
omega____ theta____ kappa____ phi______ frames
    -      -40.8256  -77.0000 -150.0000 113

 31 omega -115.00  -11.00   1.0000    3.0000
omega____ theta____ kappa____ phi______ frames
    -      -40.8256  -57.0000  150.0000 104

 32 omega -115.00  -11.00   1.0000    3.0000
omega____ theta____ kappa____ phi______ frames
    -      -40.8256  -57.0000 -120.0000 104

 33 omega -120.00   -7.00   1.0000    3.0000
omega____ theta____ kappa____ phi______ frames
    -      -40.8256  -77.0000  -30.0000 113

 34 omega    7.00  120.00   1.0000    3.0000
omega____ theta____ kappa____ phi______ frames
    -       40.8256   77.0000  150.0000 113

 35 omega   11.00  115.00   1.0000    3.0000
omega____ theta____ kappa____ phi______ frames
    -       40.8256   57.0000   90.0000 104

 36 omega   82.00  129.00   1.0000   12.0000
omega____ theta____ kappa____ phi______ frames
    -      113.0000   30.0000 -180.0000 47

 37 omega   35.00   60.00   1.0000   12.0000
omega____ theta____ kappa____ phi______ frames
    -      113.0000  -30.0000   90.0000 25

 38 omega  -70.00   33.00   1.0000    3.0000
omega____ theta____ kappa____ phi______ frames
    -      -40.8256   57.0000  -30.0000 103

 39 omega -117.00  -15.00   1.0000    3.0000
omega____ theta____ kappa____ phi______ frames
    -      -40.8256  -37.0000 -120.0000 102

 40 omega -117.00  -15.00   1.0000    3.0000
omega____ theta____ kappa____ phi______ frames
    -      -40.8256  -37.0000  150.0000 102

 41 omega -117.00  -15.00   1.0000    3.0000
omega____ theta____ kappa____ phi______ frames
    -      -40.8256  -37.0000   60.0000 102

 42 omega -115.00  -11.00   1.0000    3.0000
omega____ theta____ kappa____ phi______ frames
    -      -40.8256  -57.0000   30.0000 104

 43 omega -120.00   -7.00   1.0000    3.0000
omega____ theta____ kappa____ phi______ frames
    -      -40.8256  -77.0000  -90.0000 113

 44 omega -120.00  -62.00   1.0000    3.0000
omega____ theta____ kappa____ phi______ frames
    -      -40.8256  -77.0000  -60.0000 58

 45 omega -120.00   -7.00   1.0000    3.0000
omega____ theta____ kappa____ phi______ frames
    -      -40.8256  -77.0000   90.0000 113

 46 omega -120.00   -7.00   1.0000    3.0000
omega____ theta____ kappa____ phi______ frames
    -      -40.8256  -77.0000   60.0000 113

 47 omega -120.00   -7.00   1.0000    3.0000
omega____ theta____ kappa____ phi______ frames
    -      -40.8256  -77.0000  -60.0000 113

 48 omega  -67.00   35.00   1.0000    3.0000
omega____ theta____ kappa____ phi______ frames
    -      -40.8256   37.0000   30.0000 102

 49 omega -115.00  -11.00   1.0000    3.0000
omega____ theta____ kappa____ phi______ frames
    -      -40.8256  -57.0000  -30.0000 104

 50 omega -120.00   -7.00   1.0000    3.0000
omega____ theta____ kappa____ phi______ frames
    -      -40.8256  -77.0000    0.0000 113

 51 omega  -49.00  130.00   1.0000    3.0000
omega____ theta____ kappa____ phi______ frames
    -       40.8256    0.0000 -180.0000 179

 52 omega   15.00  117.00   1.0000    3.0000
omega____ theta____ kappa____ phi______ frames
    -       40.8256   37.0000 -180.0000 102

;
_diffrn_measurement_device '\k-geometry diffractometer'
_diffrn_measurement_device_type 'Agilent SuperNova'
_diffrn_measurement_method '\w scans'
_diffrn_orient_matrix_UB_11 0.1056283
_diffrn_orient_matrix_UB_12 -0.2204031
_diffrn_orient_matrix_UB_13 0.0180271
_diffrn_orient_matrix_UB_21 -0.1014922
_diffrn_orient_matrix_UB_22 -0.227252
_diffrn_orient_matrix_UB_23 0.0046331
_diffrn_orient_matrix_UB_31 -0.0050305
_diffrn_orient_matrix_UB_32 -0.0447362
_diffrn_orient_matrix_UB_33 -0.1121141
_diffrn_radiation_monochromator 'Multilayer optics'
_diffrn_radiation_probe x-ray
_diffrn_radiation_source 'Nova (Cu) X-ray micro-source'
_diffrn_radiation_type CuK\a
_diffrn_radiation_wavelength 1.54184
_diffrn_reflns_av_R_equivalents 0.0507
_diffrn_reflns_av_unetI/netI 0.0313
_diffrn_reflns_limit_h_max 12
_diffrn_reflns_limit_h_min -13
_diffrn_reflns_limit_k_max 5
_diffrn_reflns_limit_k_min -5
_diffrn_reflns_limit_l_max 12
_diffrn_reflns_limit_l_min -16
_diffrn_reflns_number 13261
_diffrn_reflns_theta_full 72.48
_diffrn_reflns_theta_max 72.48
_diffrn_reflns_theta_min 3.26
_diffrn_source_current 0.8
_diffrn_source_power 0.04
_diffrn_source_voltage 50
_exptl_absorpt_coefficient_mu 0.559
_exptl_absorpt_correction_T_max 0.974
_exptl_absorpt_correction_T_min 0.892
_exptl_absorpt_correction_type analytical
_exptl_absorpt_process_details
;
        CrysAlisPro, Agilent Technologies,
        Version 1.171.36.24 (release 03-12-2012 CrysAlis171 .NET)
        (compiled Dec  3 2012,18:21:49)
Analytical numeric absorption correction using a multifaceted crystal
                        model based on expressions derived by R.C. Clark & J.S.
        (Clark, R. C. & Reid, J. S. (1995). Acta Cryst. A51, 887-897)
;
_exptl_crystal_colour colourless
_exptl_crystal_density_diffrn 1.193
_exptl_crystal_density_method 'not measured'
_exptl_crystal_description needle
_exptl_crystal_F_000 264
_exptl_crystal_size_max 0.3099
_exptl_crystal_size_mid 0.0619
_exptl_crystal_size_min 0.0542
_refine_diff_density_max 0.327
_refine_diff_density_min -0.189
_refine_diff_density_rms 0.056
_refine_ls_abs_structure_details
;
The Friedel pair coverage of the experiment is almost complete (99%).
Analysis of the absolute structure using likelihood methods
(Hooft, Straver & Spek, 2008) was performed using PLATON (Spek, 2011).
 The results indicated that the absolute structure had been correctly
 assigned. The method calculated that the probability that the structure 
is inverted is smaller than 10-9. The absolute structure parameter y 
(Hooft, Straver & Spek, 2008) was calculated using PLATON (Spek,
2010). The resulting value was y=0.08(14), which together with Flack parameter 
value, indicate that the absolute structure has sureley been determined 
correctly.

Flack, H. D. (1983), Acta Cryst. A39, 876-881
Flack & G. Bernardinelli, Acta Cryst. 1999, A55, 908-915; 
H. D. Flack & G. Bernardinelli, J. Appl. Cryst. 2000, 33, 1143-1148.

R. W. W. Hooft, L. H. Straver & A. L. Spek, J. Appl. Cryst. 2008, 41, 96-103
A. L. Spek (2010) PLATON, Utrecht, The Netherlands; 
A. L. Spek, J. Appl. Cryst. 2003, 36, 7-13
A. L. Thompson & D. J. Watkin, Tetrahedron: Asymmetry 2009, 20, 712--717

;
_refine_ls_abs_structure_Flack 0.2(3)
_refine_ls_extinction_method none
_refine_ls_goodness_of_fit_ref 1.061
_refine_ls_hydrogen_treatment noref
_refine_ls_matrix_type full
_refine_ls_number_parameters 181
_refine_ls_number_reflns 2711
_refine_ls_number_restraints 1
_refine_ls_restrained_S_all 1.061
_refine_ls_R_factor_all 0.0464
_refine_ls_R_factor_gt 0.0444
_refine_ls_shift/su_max 0
_refine_ls_shift/su_mean 0
_refine_ls_structure_factor_coef Fsqd
_refine_ls_weighting_details 'calc w=1/[\s^2^(Fo^2^)+(0.0836P)^2^+0.0926P] where P=(Fo^2^+2Fc^2^)/3'
_refine_ls_weighting_scheme calc
_refine_ls_wR_factor_gt 0.1219
_refine_ls_wR_factor_ref 0.125
_reflns_number_gt 2582
_reflns_number_total 2711
_reflns_threshold_expression >2\s(I)
_cod_data_source_file cs6b00209_si_001.cif
_cod_data_source_block a2014171_er1209
_cod_depositor_comments 'Adding full bibliography for 4513846--4513847.cif.'
_cod_database_code 4513846

loop_
_symmetry_equiv_pos_as_xyz
'x, y, z'
'-x, y+1/2, -z'

loop_
_atom_site_label
_atom_site_type_symbol
_atom_site_fract_x
_atom_site_fract_y
_atom_site_fract_z
_atom_site_U_iso_or_equiv
_atom_site_adp_type
_atom_site_occupancy
_atom_site_symmetry_multiplicity
_atom_site_calc_flag
_atom_site_refinement_flags
O1 O 0.50231(12) 0.6409(3) 0.95538(8) 0.0230(3) Uani 1 1 d .
H1 H 0.4971 0.8046 0.9757 0.034 Uiso 1 1 calc R
C1 C 0.49745(15) 0.7461(4) 0.77982(12) 0.0195(4) Uani 1 1 d .
C2 C 0.40183(16) 0.9404(4) 0.78377(12) 0.0229(4) Uani 1 1 d .
H2 H 0.3815 1.0015 0.8462 0.027 Uiso 1 1 calc R
C3 C 0.33508(17) 1.0476(4) 0.69847(13) 0.0249(4) Uani 1 1 d .
H3 H 0.2705 1.1824 0.7026 0.03 Uiso 1 1 calc R
C4 C 0.36343(16) 0.9563(4) 0.60664(13) 0.0248(4) Uani 1 1 d .
H4 H 0.3174 1.0272 0.548 0.03 Uiso 1 1 calc R
C5 C 0.45865(16) 0.7625(4) 0.60115(12) 0.0228(4) Uani 1 1 d .
H5 H 0.4776 0.7006 0.5385 0.027 Uiso 1 1 calc R
C6 C 0.52759(16) 0.6562(4) 0.68707(11) 0.0194(4) Uani 1 1 d .
C7 C 0.62771(16) 0.4608(4) 0.67916(11) 0.0204(4) Uani 1 1 d .
C8 C 0.71350(16) 0.3019(4) 0.67157(12) 0.0214(4) Uani 1 1 d .
C9 C 0.81557(16) 0.1121(4) 0.66193(12) 0.0210(4) Uani 1 1 d .
C10 C 0.82022(17) -0.0364(4) 0.57408(13) 0.0242(4) Uani 1 1 d .
H10 H 0.7559 -0.0085 0.5202 0.029 Uiso 1 1 calc R
C11 C 0.91706(17) -0.2224(4) 0.56501(14) 0.0262(4) Uani 1 1 d .
H11 H 0.9193 -0.3207 0.5049 0.031 Uiso 1 1 calc R
C12 C 1.01155(18) -0.2671(4) 0.64332(14) 0.0286(4) Uani 1 1 d .
H12 H 1.0777 -0.397 0.6374 0.034 Uiso 1 1 calc R
C13 C 1.00818(18) -0.1197(5) 0.73025(14) 0.0314(5) Uani 1 1 d .
H13 H 1.0728 -0.1487 0.7838 0.038 Uiso 1 1 calc R
C14 C 0.91191(17) 0.0692(4) 0.74010(14) 0.0274(4) Uani 1 1 d .
H14 H 0.9112 0.1697 0.7999 0.033 Uiso 1 1 calc R
C15 C 0.57418(16) 0.6370(4) 0.87308(11) 0.0194(3) Uani 1 1 d .
H15 H 0.597 0.4396 0.8609 0.023 Uiso 1 1 calc R
C16 C 0.69811(17) 0.8012(4) 0.89485(12) 0.0241(4) Uani 1 1 d .
H16A H 0.7448 0.7921 0.8363 0.029 Uiso 1 1 calc R
H16B H 0.6769 0.9983 0.9053 0.029 Uiso 1 1 calc R
C17 C 0.78411(19) 0.7008(5) 0.98307(15) 0.0338(5) Uani 1 1 d .
H17 H 0.821 0.5218 0.9799 0.041 Uiso 1 1 calc R
C18 C 0.8116(2) 0.8466(6) 1.06492(17) 0.0453(6) Uani 1 1 d .
H18A H 0.879(2) 0.774(6) 1.1187(19) 0.044(7) Uiso 1 1 d .
H18B H 0.765(3) 1.047(8) 1.069(2) 0.063(9) Uiso 1 1 d .

loop_
_atom_site_aniso_label
_atom_site_aniso_U_11
_atom_site_aniso_U_22
_atom_site_aniso_U_33
_atom_site_aniso_U_23
_atom_site_aniso_U_13
_atom_site_aniso_U_12
O1 0.0337(6) 0.0234(6) 0.0136(5) 0.0005(5) 0.0102(5) 0.0000(5)
C1 0.0235(8) 0.0191(8) 0.0162(8) 0.0024(7) 0.0044(6) -0.0035(7)
C2 0.0279(9) 0.0248(9) 0.0167(8) -0.0004(7) 0.0061(6) -0.0003(8)
C3 0.0240(9) 0.0274(9) 0.0238(9) 0.0021(7) 0.0051(7) 0.0043(7)
C4 0.0260(8) 0.0287(9) 0.0193(8) 0.0028(7) 0.0007(6) 0.0017(8)
C5 0.0289(9) 0.0264(9) 0.0137(7) -0.0004(7) 0.0048(6) -0.0030(7)
C6 0.0224(8) 0.0207(8) 0.0155(7) 0.0002(7) 0.0037(6) -0.0027(7)
C7 0.0266(8) 0.0235(9) 0.0117(7) 0.0008(6) 0.0043(6) -0.0031(7)
C8 0.0253(8) 0.0249(10) 0.0148(7) 0.0002(6) 0.0057(6) -0.0033(7)
C9 0.0229(8) 0.0200(9) 0.0214(8) 0.0024(7) 0.0080(6) -0.0029(7)
C10 0.0255(8) 0.0253(9) 0.0227(9) 0.0001(7) 0.0066(7) -0.0014(7)
C11 0.0288(9) 0.0230(9) 0.0286(9) -0.0019(8) 0.0102(7) -0.0029(8)
C12 0.0250(8) 0.0257(10) 0.0368(10) 0.0021(8) 0.0100(7) 0.0037(7)
C13 0.0265(9) 0.0385(12) 0.0290(9) 0.0052(9) 0.0025(7) 0.0005(8)
C14 0.0266(9) 0.0313(10) 0.0246(9) -0.0010(8) 0.0043(7) -0.0024(8)
C15 0.0263(8) 0.0206(8) 0.0124(7) 0.0016(7) 0.0071(6) 0.0026(7)
C16 0.0277(9) 0.0273(10) 0.0176(8) 0.0033(7) 0.0041(6) -0.0005(7)
C17 0.0275(9) 0.0393(13) 0.0335(10) 0.0104(9) -0.0013(8) 0.0022(8)
C18 0.0430(13) 0.0553(15) 0.0342(11) 0.0096(11) -0.0095(9) -0.0079(11)

loop_
_atom_type_symbol
_atom_type_description
_atom_type_scat_dispersion_real
_atom_type_scat_dispersion_imag
_atom_type_scat_source
C C 0.0181 0.0091 'International Tables Vol C Tables 4.2.6.8 and 6.1.1.4'
H H 0 0 'International Tables Vol C Tables 4.2.6.8 and 6.1.1.4'
O O 0.0492 0.0322 'International Tables Vol C Tables 4.2.6.8 and 6.1.1.4'

loop_
_exptl_crystal_face_index_h
_exptl_crystal_face_index_k
_exptl_crystal_face_index_l
_exptl_crystal_face_perp_dist
0 1 -1 0.1264
0 -1 -1 0.1496
0 0 -1 0.0315
1 0 0 0.0361
-1 0 0 0.0181
0 0 1 0.0235

loop_
_geom_angle_atom_site_label_1
_geom_angle_atom_site_label_2
_geom_angle_atom_site_label_3
_geom_angle
C15 O1 H1 109.5
C2 C1 C6 119.19(15)
C2 C1 C15 121.41(15)
C6 C1 C15 119.35(15)
C1 C2 C3 121.35(16)
C1 C2 H2 119.3
C3 C2 H2 119.3
C2 C3 C4 119.61(17)
C2 C3 H3 120.2
C4 C3 H3 120.2
C5 C4 C3 119.90(16)
C5 C4 H4 120.1
C3 C4 H4 120.1
C4 C5 C6 120.74(16)
C4 C5 H5 119.6
C6 C5 H5 119.6
C5 C6 C1 119.20(16)
C5 C6 C7 119.54(15)
C1 C6 C7 121.26(14)
C8 C7 C6 178.37(18)
C7 C8 C9 179.68(17)
C14 C9 C10 118.65(17)
C14 C9 C8 120.83(16)
C10 C9 C8 120.52(15)
C11 C10 C9 120.74(16)
C11 C10 H10 119.6
C9 C10 H10 119.6
C10 C11 C12 120.38(17)
C10 C11 H11 119.8
C12 C11 H11 119.8
C13 C12 C11 119.26(17)
C13 C12 H12 120.4
C11 C12 H12 120.4
C14 C13 C12 120.94(17)
C14 C13 H13 119.5
C12 C13 H13 119.5
C13 C14 C9 120.02(17)
C13 C14 H14 120
C9 C14 H14 120
O1 C15 C1 111.86(13)
O1 C15 C16 111.40(13)
C1 C15 C16 110.10(14)
O1 C15 H15 107.8
C1 C15 H15 107.8
C16 C15 H15 107.8
C17 C16 C15 114.39(15)
C17 C16 H16A 108.7
C15 C16 H16A 108.7
C17 C16 H16B 108.7
C15 C16 H16B 108.7
H16A C16 H16B 107.6
C18 C17 C16 123.9(2)
C18 C17 H17 118
C16 C17 H17 118
C17 C18 H18A 119.2(17)
C17 C18 H18B 117.2(16)
H18A C18 H18B 123(2)

loop_
_geom_bond_atom_site_label_1
_geom_bond_atom_site_label_2
_geom_bond_distance
O1 C15 1.4306(18)
O1 H1 0.84
C1 C2 1.384(2)
C1 C6 1.411(2)
C1 C15 1.520(2)
C2 C3 1.388(2)
C2 H2 0.95
C3 C4 1.395(3)
C3 H3 0.95
C4 C5 1.383(3)
C4 H4 0.95
C5 C6 1.402(2)
C5 H5 0.95
C6 C7 1.432(2)
C7 C8 1.202(2)
C8 C9 1.434(2)
C9 C14 1.401(2)
C9 C10 1.403(2)
C10 C11 1.379(3)
C10 H10 0.95
C11 C12 1.391(3)
C11 H11 0.95
C12 C13 1.387(3)
C12 H12 0.95
C13 C14 1.385(3)
C13 H13 0.95
C14 H14 0.95
C15 C16 1.531(2)
C15 H15 1
C16 C17 1.500(2)
C16 H16A 0.99
C16 H16B 0.99
C17 C18 1.323(3)
C17 H17 0.95
C18 H18A 1.02(3)
C18 H18B 1.09(3)

loop_
_geom_torsion_atom_site_label_1
_geom_torsion_atom_site_label_2
_geom_torsion_atom_site_label_3
_geom_torsion_atom_site_label_4
_geom_torsion
C6 C1 C2 C3 0.1(3)
C15 C1 C2 C3 177.54(17)
C1 C2 C3 C4 0.8(3)
C2 C3 C4 C5 -0.8(3)
C3 C4 C5 C6 -0.1(3)
C4 C5 C6 C1 1.0(3)
C4 C5 C6 C7 -178.49(17)
C2 C1 C6 C5 -1.0(3)
C15 C1 C6 C5 -178.46(16)
C2 C1 C6 C7 178.47(17)
C15 C1 C6 C7 1.0(3)
C5 C6 C7 C8 68(6)
C1 C6 C7 C8 -111(6)
C6 C7 C8 C9 -8E1(4)
C7 C8 C9 C14 17E1(10)
C7 C8 C9 C10 -1E1(4)
C14 C9 C10 C11 0.5(3)
C8 C9 C10 C11 -178.94(16)
C9 C10 C11 C12 0.4(3)
C10 C11 C12 C13 -0.8(3)
C11 C12 C13 C14 0.4(3)
C12 C13 C14 C9 0.5(3)
C10 C9 C14 C13 -0.9(3)
C8 C9 C14 C13 178.51(17)
C2 C1 C15 O1 28.9(2)
C6 C1 C15 O1 -153.71(16)
C2 C1 C15 C16 -95.57(18)
C6 C1 C15 C16 81.85(19)
O1 C15 C16 C17 58.1(2)
C1 C15 C16 C17 -177.21(16)
C15 C16 C17 C18 -113.8(2)
